data_4314689
loop_
_publ_author_name
'Stanislav Groysman'
'Amit Majumdar'
'Shao-Liang Zheng'
'R. H. Holm'

_publ_contact_author_address
;Department of Chemistry and Chemical Biology
Harvard University
Cambridge
Massachusetts 02138
;
_publ_contact_author_email holm@chemistry.harvard.edu
_publ_contact_author_name 'Prof. R. H. Holm'
_publ_section_title
;
 Reactions of Monodithiolene Tungsten(VI) Sulfido Complexes with Copper(I)
 in Relation to the Structure of the Active Site of Carbon Monoxide
 Dehydrogenase
;
_journal_name_full 'Inorganic Chemistry'
_journal_page_first 1082
_journal_page_last 1089
_journal_paper_doi 10.1021/ic902066m
_journal_volume 49
_journal_year 2010
_chemical_formula_moiety 'C17 H24 Cu N2 O S4 W, C8 H20 N'
_chemical_formula_sum 'C25 H44 Cu N3 O S4 W'
_chemical_formula_weight 778.30
_chemical_name_systematic
; 
 ? 
;
_space_group_IT_number 2
_symmetry_cell_setting triclinic
_symmetry_space_group_name_Hall '-P 1'
_symmetry_space_group_name_H-M 'P -1'
_atom_sites_solution_hydrogens geom
_atom_sites_solution_primary direct
_atom_sites_solution_secondary difmap
_audit_creation_method SHELXL-97
_cell_angle_alpha 117.7975(8)
_cell_angle_beta 104.0237(9)
_cell_angle_gamma 96.7898(9)
_cell_formula_units_Z 2
_cell_length_a 12.0614(7)
_cell_length_b 12.4137(7)
_cell_length_c 12.6990(7)
_cell_measurement_reflns_used 7503
_cell_measurement_temperature 193(2)
_cell_measurement_theta_max 27.87
_cell_measurement_theta_min 2.25
_cell_volume 1571.49(16)
_computing_cell_refinement 'SMART (Bruker, 2001)'
_computing_data_collection 'SMART (Bruker, 2001)'
_computing_data_reduction 'SAINT (Bruker, 2003)'
_computing_molecular_graphics 'SHELXTL (Bruker, 2000)'
_computing_publication_material 'SHELXTL (Bruker, 2000)'
_computing_structure_refinement 'SHELXL-97 (Sheldrick, 1997)'
_computing_structure_solution 'SHELXS-97 (Sheldrick, 1990)'
_diffrn_ambient_temperature 193(2)
_diffrn_measured_fraction_theta_full 0.994
_diffrn_measured_fraction_theta_max 0.994
_diffrn_measurement_device_type 'Bruker Smart APEX CCD'
_diffrn_measurement_method 'phi and omega scans'
_diffrn_radiation_monochromator graphite
_diffrn_radiation_source 'fine-focus sealed tube'
_diffrn_radiation_type MoK\a
_diffrn_radiation_wavelength 0.71073
_diffrn_reflns_av_R_equivalents 0.0165
_diffrn_reflns_av_sigmaI/netI 0.0285
_diffrn_reflns_limit_h_max 14
_diffrn_reflns_limit_h_min -14
_diffrn_reflns_limit_k_max 13
_diffrn_reflns_limit_k_min -15
_diffrn_reflns_limit_l_max 15
_diffrn_reflns_limit_l_min -11
_diffrn_reflns_number 9652
_diffrn_reflns_theta_full 26.00
_diffrn_reflns_theta_max 26.00
_diffrn_reflns_theta_min 1.90
_exptl_absorpt_coefficient_mu 4.622
_exptl_absorpt_correction_T_max 0.6550
_exptl_absorpt_correction_T_min 0.2059
_exptl_absorpt_correction_type multi-scan
_exptl_absorpt_process_details 'SADABS (Sheldrick, 2002)'
_exptl_crystal_colour orange
_exptl_crystal_density_diffrn 1.645
_exptl_crystal_density_method 'not measured'
_exptl_crystal_description needle
_exptl_crystal_F_000 780
_exptl_crystal_size_max 0.50
_exptl_crystal_size_mid 0.30
_exptl_crystal_size_min 0.10
_refine_diff_density_max 1.079
_refine_diff_density_min -0.828
_refine_diff_density_rms 0.092
_refine_ls_extinction_method none
_refine_ls_goodness_of_fit_ref 1.043
_refine_ls_hydrogen_treatment constr
_refine_ls_matrix_type full
_refine_ls_number_parameters 329
_refine_ls_number_reflns 6137
_refine_ls_number_restraints 0
_refine_ls_restrained_S_all 1.043
_refine_ls_R_factor_all 0.0266
_refine_ls_R_factor_gt 0.0235
_refine_ls_shift/su_max 0.001
_refine_ls_shift/su_mean 0.000
_refine_ls_structure_factor_coef Fsqd
_refine_ls_weighting_details 'calc w=1/[\s^2^(Fo^2^)+(0.0336P)^2^+0.4537P] where P=(Fo^2^+2Fc^2^)/3'
_refine_ls_weighting_scheme calc
_refine_ls_wR_factor_gt 0.0575
_refine_ls_wR_factor_ref 0.0595
_reflns_number_gt 5645
_reflns_number_total 6137
_reflns_threshold_expression >2sigma(I)
_cod_data_source_file ic902066m_si_001_01.cif
_cod_data_source_block '[Et4N][WO(bdt)(S)2Cu(iPr2NHCMe2)]'
_cod_depositor_comments
;
The following automatic conversions were performed:

'_symmetry_cell_setting' value 'Triclinic' changed to 'triclinic'
according to the built-in table from CIF Core dictionary named
'cif_core.dic' version 2.4.1 from 2010-06-29.

Automatic conversion script
Id: cif_fix_values 1646 2011-03-28 12:23:43Z adriana 
;
_cod_original_cell_volume 1571.48(15)
_cod_database_code 4314689

loop_
_symmetry_equiv_pos_as_xyz
'x, y, z'
'-x, -y, -z'

loop_
_atom_site_label
_atom_site_type_symbol
_atom_site_fract_x
_atom_site_fract_y
_atom_site_fract_z
_atom_site_U_iso_or_equiv
_atom_site_adp_type
_atom_site_occupancy
_atom_site_symmetry_multiplicity
_atom_site_calc_flag
_atom_site_refinement_flags
_atom_site_disorder_assembly
_atom_site_disorder_group
W1 W 0.241458(10) 0.796024(11) 0.042316(11) 0.02701(5) Uani 1 1 d . . .
Cu1 Cu 0.45879(3) 0.89760(4) 0.20312(4) 0.03145(9) Uani 1 1 d . . .
S1 S 0.12220(7) 0.90730(7) -0.03241(7) 0.02990(16) Uani 1 1 d . . .
S2 S 0.17149(7) 0.64625(7) -0.18634(8) 0.03360(18) Uani 1 1 d . . .
S3 S 0.40050(7) 0.71119(8) 0.02846(9) 0.03659(19) Uani 1 1 d . . .
S4 S 0.32059(7) 0.99886(8) 0.21270(8) 0.03482(18) Uani 1 1 d . . .
N1 N 0.6713(2) 0.9452(2) 0.4105(2) 0.0300(6) Uani 1 1 d . . .
N2 N 0.6997(2) 1.0746(2) 0.3462(2) 0.0279(5) Uani 1 1 d . . .
N3 N 0.7931(2) 0.6588(3) 0.9756(3) 0.0326(6) Uani 1 1 d . B .
O1 O 0.15522(19) 0.7202(2) 0.0893(2) 0.0392(5) Uani 1 1 d . . .
C1 C 0.6172(3) 0.9756(3) 0.3247(3) 0.0285(6) Uani 1 1 d . . .
C2 C 0.7860(3) 1.0240(3) 0.4840(3) 0.0319(7) Uani 1 1 d . . .
C3 C 0.8035(3) 1.1057(3) 0.4442(3) 0.0298(7) Uani 1 1 d . . .
C4 C 0.9102(3) 1.2101(3) 0.4871(3) 0.0404(8) Uani 1 1 d . . .
H4A H 0.9734 1.2143 0.5551 0.061 Uiso 1 1 calc R . .
H4B H 0.8892 1.2906 0.5183 0.061 Uiso 1 1 calc R . .
H4C H 0.9379 1.1937 0.4159 0.061 Uiso 1 1 calc R . .
C5 C 0.8674(3) 1.0136(4) 0.5862(4) 0.0446(9) Uani 1 1 d . . .
H5A H 0.9464 1.0701 0.6167 0.067 Uiso 1 1 calc R . .
H5B H 0.8727 0.9262 0.5526 0.067 Uiso 1 1 calc R . .
H5C H 0.8365 1.0376 0.6563 0.067 Uiso 1 1 calc R . .
C6 C 0.6227(3) 0.8362(3) 0.4207(3) 0.0366(7) Uani 1 1 d . . .
H6 H 0.6676 0.8542 0.5070 0.044 Uiso 1 1 calc R . .
C7 C 0.6452(4) 0.7169(4) 0.3255(4) 0.0553(10) Uani 1 1 d . . .
H7A H 0.6005 0.6950 0.2395 0.083 Uiso 1 1 calc R . .
H7B H 0.6195 0.6473 0.3382 0.083 Uiso 1 1 calc R . .
H7C H 0.7301 0.7316 0.3375 0.083 Uiso 1 1 calc R . .
C8 C 0.4927(3) 0.8172(4) 0.4078(4) 0.0466(9) Uani 1 1 d . . .
H8A H 0.4800 0.8974 0.4653 0.070 Uiso 1 1 calc R . .
H8B H 0.4691 0.7537 0.4292 0.070 Uiso 1 1 calc R . .
H8C H 0.4449 0.7883 0.3205 0.070 Uiso 1 1 calc R . .
C9 C 0.6823(3) 1.1517(3) 0.2857(3) 0.0319(7) Uani 1 1 d . . .
H9 H 0.7623 1.1895 0.2898 0.038 Uiso 1 1 calc R . .
C10 C 0.6355(4) 1.2610(3) 0.3623(4) 0.0450(9) Uani 1 1 d . . .
H10A H 0.5543 1.2280 0.3549 0.067 Uiso 1 1 calc R . .
H10B H 0.6357 1.3189 0.3299 0.067 Uiso 1 1 calc R . .
H10C H 0.6864 1.3065 0.4513 0.067 Uiso 1 1 calc R . .
C11 C 0.6050(3) 1.0762(3) 0.1475(3) 0.0371(7) Uani 1 1 d . . .
H11A H 0.6344 1.0036 0.1022 0.056 Uiso 1 1 calc R . .
H11B H 0.6075 1.1299 0.1105 0.056 Uiso 1 1 calc R . .
H11C H 0.5231 1.0462 0.1402 0.056 Uiso 1 1 calc R . .
C12 C 0.0224(3) 0.7963(3) -0.1850(3) 0.0290(6) Uani 1 1 d . . .
C13 C 0.0427(3) 0.6773(3) -0.2523(3) 0.0305(7) Uani 1 1 d . . .
C14 C -0.0393(3) 0.5877(3) -0.3710(3) 0.0389(8) Uani 1 1 d . . .
H14 H -0.0264 0.5070 -0.4170 0.047 Uiso 1 1 calc R . .
C15 C -0.1396(3) 0.6146(4) -0.4231(3) 0.0453(9) Uani 1 1 d . . .
H15 H -0.1950 0.5525 -0.5039 0.054 Uiso 1 1 calc R . .
C16 C -0.1588(3) 0.7323(3) -0.3568(3) 0.0408(8) Uani 1 1 d . . .
H16 H -0.2273 0.7510 -0.3924 0.049 Uiso 1 1 calc R . .
C17 C -0.0779(3) 0.8229(3) -0.2384(3) 0.0346(7) Uani 1 1 d . . .
H17 H -0.0911 0.9036 -0.1936 0.041 Uiso 1 1 calc R . .
C18 C 0.8659(3) 0.7956(3) 1.0530(3) 0.0385(8) Uani 1 1 d . . .
H18A H 0.8583 0.8313 0.9972 0.046 Uiso 1 1 calc R . .
H18B H 0.9504 0.7983 1.0839 0.046 Uiso 1 1 calc R . .
C19 C 0.8312(4) 0.8790(4) 1.1658(4) 0.0584(11) Uani 1 1 d . . .
H19A H 0.7465 0.8735 1.1371 0.088 Uiso 1 1 calc R . .
H19B H 0.8777 0.9668 1.2062 0.088 Uiso 1 1 calc R . .
H19C H 0.8470 0.8504 1.2267 0.088 Uiso 1 1 calc R . .
C20 C 0.8006(3) 0.5991(3) 1.0571(3) 0.0387(8) Uani 1 1 d . . .
H20A H 0.7577 0.6376 1.1167 0.046 Uiso 1 1 calc R . .
H20B H 0.7588 0.5080 1.0015 0.046 Uiso 1 1 calc R . .
C21 C 0.9236(3) 0.6121(4) 1.1318(4) 0.0434(8) Uani 1 1 d . . .
H21A H 0.9684 0.5774 1.0745 0.065 Uiso 1 1 calc R . .
H21B H 0.9194 0.5656 1.1760 0.065 Uiso 1 1 calc R . .
H21C H 0.9635 0.7016 1.1937 0.065 Uiso 1 1 calc R . .
C22 C 0.8451(3) 0.5931(3) 0.8713(3) 0.0360(7) Uani 1 1 d . . .
H22A H 0.8443 0.6392 0.8252 0.043 Uiso 1 1 calc R . .
H22B H 0.9291 0.6003 0.9115 0.043 Uiso 1 1 calc R . .
C23 C 0.7832(4) 0.4558(4) 0.7765(4) 0.0554(11) Uani 1 1 d . . .
H23A H 0.7821 0.4088 0.8205 0.083 Uiso 1 1 calc R . .
H23B H 0.8255 0.4216 0.7164 0.083 Uiso 1 1 calc R . .
H23C H 0.7016 0.4475 0.7307 0.083 Uiso 1 1 calc R . .
C24 C 0.6630(3) 0.6482(5) 0.9224(5) 0.0589(11) Uani 1 1 d . . .
H24A H 0.6196 0.5574 0.8678 0.071 Uiso 1 1 calc R A 1
H24B H 0.6322 0.6852 0.9935 0.071 Uiso 1 1 calc R A 1
C25 C 0.6362(10) 0.7108(17) 0.8477(19) 0.067(3) Uani 0.71(4) 1 d P B 1
H25A H 0.6496 0.8015 0.9052 0.100 Uiso 0.71(4) 1 calc PR B 1
H25B H 0.5532 0.6739 0.7917 0.100 Uiso 0.71(4) 1 calc PR B 1
H25C H 0.6882 0.6983 0.7968 0.100 Uiso 0.71(4) 1 calc PR B 1
C25' C 0.631(3) 0.672(4) 0.800(3) 0.067(3) Uani 0.29(4) 1 d P B 2
H25D H 0.5455 0.6632 0.7693 0.100 Uiso 0.29(4) 1 calc PR B 2
H25E H 0.6525 0.6089 0.7311 0.100 Uiso 0.29(4) 1 calc PR B 2
H25F H 0.6753 0.7568 0.8267 0.100 Uiso 0.29(4) 1 calc PR B 2

loop_
_atom_site_aniso_label
_atom_site_aniso_U_11
_atom_site_aniso_U_22
_atom_site_aniso_U_33
_atom_site_aniso_U_23
_atom_site_aniso_U_13
_atom_site_aniso_U_12
W1 0.02259(7) 0.03231(8) 0.03542(8) 0.02289(6) 0.01291(5) 0.00787(5)
Cu1 0.02336(19) 0.0390(2) 0.0396(2) 0.02635(18) 0.01032(17) 0.00758(16)
S1 0.0299(4) 0.0283(4) 0.0314(4) 0.0157(3) 0.0089(3) 0.0091(3)
S2 0.0388(4) 0.0299(4) 0.0399(5) 0.0199(3) 0.0194(4) 0.0137(3)
S3 0.0277(4) 0.0355(4) 0.0512(5) 0.0241(4) 0.0147(4) 0.0133(3)
S4 0.0299(4) 0.0399(4) 0.0337(4) 0.0174(4) 0.0109(3) 0.0122(3)
N1 0.0279(13) 0.0384(14) 0.0330(14) 0.0250(12) 0.0114(11) 0.0085(11)
N2 0.0251(13) 0.0344(13) 0.0318(14) 0.0220(11) 0.0112(11) 0.0082(10)
N3 0.0241(13) 0.0415(15) 0.0450(16) 0.0293(13) 0.0160(12) 0.0119(11)
O1 0.0291(12) 0.0536(14) 0.0502(14) 0.0389(12) 0.0143(11) 0.0067(10)
C1 0.0290(15) 0.0350(16) 0.0331(16) 0.0227(14) 0.0160(13) 0.0127(13)
C2 0.0267(15) 0.0404(18) 0.0304(17) 0.0196(14) 0.0095(13) 0.0092(13)
C3 0.0273(15) 0.0344(16) 0.0297(16) 0.0173(13) 0.0108(13) 0.0089(13)
C4 0.0319(17) 0.046(2) 0.0402(19) 0.0246(16) 0.0062(15) 0.0017(15)
C5 0.0347(18) 0.057(2) 0.049(2) 0.0372(19) 0.0066(16) 0.0081(16)
C6 0.0408(19) 0.0411(18) 0.0429(19) 0.0322(16) 0.0165(16) 0.0096(15)
C7 0.067(3) 0.047(2) 0.069(3) 0.037(2) 0.029(2) 0.024(2)
C8 0.043(2) 0.053(2) 0.055(2) 0.0361(19) 0.0230(18) 0.0033(17)
C9 0.0286(16) 0.0381(17) 0.0368(18) 0.0263(15) 0.0100(14) 0.0058(13)
C10 0.052(2) 0.042(2) 0.049(2) 0.0289(17) 0.0149(18) 0.0181(17)
C11 0.0336(17) 0.050(2) 0.0358(18) 0.0302(16) 0.0105(15) 0.0069(15)
C12 0.0303(16) 0.0329(16) 0.0281(16) 0.0189(13) 0.0114(13) 0.0062(13)
C13 0.0340(17) 0.0306(16) 0.0339(17) 0.0196(14) 0.0174(14) 0.0066(13)
C14 0.049(2) 0.0305(17) 0.0386(19) 0.0167(15) 0.0193(16) 0.0091(15)
C15 0.047(2) 0.046(2) 0.0338(19) 0.0186(16) 0.0085(16) 0.0005(17)
C16 0.0351(18) 0.049(2) 0.0382(19) 0.0263(17) 0.0068(15) 0.0079(16)
C17 0.0330(17) 0.0380(17) 0.0365(18) 0.0214(15) 0.0123(14) 0.0110(14)
C18 0.049(2) 0.0338(17) 0.047(2) 0.0261(16) 0.0246(17) 0.0155(15)
C19 0.081(3) 0.051(2) 0.058(3) 0.030(2) 0.037(2) 0.035(2)
C20 0.0420(19) 0.0399(18) 0.047(2) 0.0301(16) 0.0211(17) 0.0079(15)
C21 0.048(2) 0.046(2) 0.049(2) 0.0334(18) 0.0170(18) 0.0148(17)
C22 0.0372(18) 0.0414(18) 0.0389(19) 0.0250(15) 0.0173(15) 0.0142(15)
C23 0.076(3) 0.039(2) 0.043(2) 0.0200(17) 0.011(2) 0.010(2)
C24 0.0288(19) 0.089(3) 0.082(3) 0.059(3) 0.021(2) 0.023(2)
C25 0.052(3) 0.109(9) 0.060(9) 0.054(7) 0.019(6) 0.044(5)
C25' 0.052(3) 0.109(9) 0.060(9) 0.054(7) 0.019(6) 0.044(5)

loop_
_atom_type_symbol
_atom_type_description
_atom_type_scat_dispersion_real
_atom_type_scat_dispersion_imag
_atom_type_scat_source
C C 0.0033 0.0016 'International Tables Vol C Tables 4.2.6.8 and 6.1.1.4'
H H 0.0000 0.0000 'International Tables Vol C Tables 4.2.6.8 and 6.1.1.4'
N N 0.0061 0.0033 'International Tables Vol C Tables 4.2.6.8 and 6.1.1.4'
O O 0.0106 0.0060 'International Tables Vol C Tables 4.2.6.8 and 6.1.1.4'
S S 0.1246 0.1234 'International Tables Vol C Tables 4.2.6.8 and 6.1.1.4'
Cu Cu 0.3201 1.2651 'International Tables Vol C Tables 4.2.6.8 and 6.1.1.4'
W W -0.8490 6.8722 'International Tables Vol C Tables 4.2.6.8 and 6.1.1.4'

loop_
_geom_angle_atom_site_label_1
_geom_angle_atom_site_label_2
_geom_angle_atom_site_label_3
_geom_angle
_geom_angle_site_symmetry_1
_geom_angle_site_symmetry_3
_geom_angle_publ_flag
O1 W1 S4 104.75(9) . . ?
O1 W1 S3 106.72(8) . . ?
S4 W1 S3 104.80(3) . . ?
O1 W1 S1 106.71(8) . . ?
S4 W1 S1 79.50(3) . . ?
S3 W1 S1 143.83(3) . . ?
O1 W1 S2 100.95(8) . . ?
S4 W1 S2 150.63(3) . . ?
S3 W1 S2 80.79(3) . . ?
S1 W1 S2 79.71(3) . . ?
O1 W1 Cu1 110.50(8) . . ?
S4 W1 Cu1 52.59(2) . . ?
S3 W1 Cu1 52.67(2) . . ?
S1 W1 Cu1 124.71(2) . . ?
S2 W1 Cu1 129.07(2) . . ?
C1 Cu1 S4 122.37(9) . . ?
C1 Cu1 S3 125.28(9) . . ?
S4 Cu1 S3 111.89(3) . . ?
C1 Cu1 W1 178.47(9) . . ?
S4 Cu1 W1 56.21(2) . . ?
S3 Cu1 W1 56.21(2) . . ?
C12 S1 W1 107.92(11) . . ?
C13 S2 W1 106.97(11) . . ?
Cu1 S3 W1 71.12(3) . . ?
Cu1 S4 W1 71.21(3) . . ?
C1 N1 C2 111.3(3) . . ?
C1 N1 C6 126.2(3) . . ?
C2 N1 C6 122.3(3) . . ?
C1 N2 C3 111.3(3) . . ?
C1 N2 C9 126.3(3) . . ?
C3 N2 C9 122.1(2) . . ?
C24 N3 C18 111.1(3) . . ?
C24 N3 C20 106.2(3) . . ?
C18 N3 C20 110.9(3) . . ?
C24 N3 C22 112.0(3) . . ?
C18 N3 C22 105.6(2) . . ?
C20 N3 C22 111.1(3) . . ?
N2 C1 N1 104.1(3) . . ?
N2 C1 Cu1 128.2(2) . . ?
N1 C1 Cu1 127.7(2) . . ?
C3 C2 N1 106.5(3) . . ?
C3 C2 C5 129.7(3) . . ?
N1 C2 C5 123.8(3) . . ?
C2 C3 N2 106.8(3) . . ?
C2 C3 C4 130.3(3) . . ?
N2 C3 C4 122.9(3) . . ?
C3 C4 H4A 109.5 . . ?
C3 C4 H4B 109.5 . . ?
H4A C4 H4B 109.5 . . ?
C3 C4 H4C 109.5 . . ?
H4A C4 H4C 109.5 . . ?
H4B C4 H4C 109.5 . . ?
C2 C5 H5A 109.5 . . ?
C2 C5 H5B 109.5 . . ?
H5A C5 H5B 109.5 . . ?
C2 C5 H5C 109.5 . . ?
H5A C5 H5C 109.5 . . ?
H5B C5 H5C 109.5 . . ?
N1 C6 C8 113.2(3) . . ?
N1 C6 C7 110.1(3) . . ?
C8 C6 C7 111.4(3) . . ?
N1 C6 H6 107.3 . . ?
C8 C6 H6 107.3 . . ?
C7 C6 H6 107.3 . . ?
C6 C7 H7A 109.5 . . ?
C6 C7 H7B 109.5 . . ?
H7A C7 H7B 109.5 . . ?
C6 C7 H7C 109.5 . . ?
H7A C7 H7C 109.5 . . ?
H7B C7 H7C 109.5 . . ?
C6 C8 H8A 109.5 . . ?
C6 C8 H8B 109.5 . . ?
H8A C8 H8B 109.5 . . ?
C6 C8 H8C 109.5 . . ?
H8A C8 H8C 109.5 . . ?
H8B C8 H8C 109.5 . . ?
N2 C9 C11 114.0(3) . . ?
N2 C9 C10 109.7(3) . . ?
C11 C9 C10 111.6(3) . . ?
N2 C9 H9 107.0 . . ?
C11 C9 H9 107.0 . . ?
C10 C9 H9 107.0 . . ?
C9 C10 H10A 109.5 . . ?
C9 C10 H10B 109.5 . . ?
H10A C10 H10B 109.5 . . ?
C9 C10 H10C 109.5 . . ?
H10A C10 H10C 109.5 . . ?
H10B C10 H10C 109.5 . . ?
C9 C11 H11A 109.5 . . ?
C9 C11 H11B 109.5 . . ?
H11A C11 H11B 109.5 . . ?
C9 C11 H11C 109.5 . . ?
H11A C11 H11C 109.5 . . ?
H11B C11 H11C 109.5 . . ?
C17 C12 C13 119.7(3) . . ?
C17 C12 S1 121.0(2) . . ?
C13 C12 S1 119.2(2) . . ?
C14 C13 C12 119.0(3) . . ?
C14 C13 S2 121.6(3) . . ?
C12 C13 S2 119.4(2) . . ?
C15 C14 C13 120.9(3) . . ?
C15 C14 H14 119.6 . . ?
C13 C14 H14 119.6 . . ?
C14 C15 C16 119.9(3) . . ?
C14 C15 H15 120.1 . . ?
C16 C15 H15 120.1 . . ?
C15 C16 C17 120.0(3) . . ?
C15 C16 H16 120.0 . . ?
C17 C16 H16 120.0 . . ?
C16 C17 C12 120.4(3) . . ?
C16 C17 H17 119.8 . . ?
C12 C17 H17 119.8 . . ?
N3 C18 C19 114.7(3) . . ?
N3 C18 H18A 108.6 . . ?
C19 C18 H18A 108.6 . . ?
N3 C18 H18B 108.6 . . ?
C19 C18 H18B 108.6 . . ?
H18A C18 H18B 107.6 . . ?
C18 C19 H19A 109.5 . . ?
C18 C19 H19B 109.5 . . ?
H19A C19 H19B 109.5 . . ?
C18 C19 H19C 109.5 . . ?
H19A C19 H19C 109.5 . . ?
H19B C19 H19C 109.5 . . ?
C21 C20 N3 115.6(3) . . ?
C21 C20 H20A 108.4 . . ?
N3 C20 H20A 108.4 . . ?
C21 C20 H20B 108.4 . . ?
N3 C20 H20B 108.4 . . ?
H20A C20 H20B 107.5 . . ?
C20 C21 H21A 109.5 . . ?
C20 C21 H21B 109.5 . . ?
H21A C21 H21B 109.5 . . ?
C20 C21 H21C 109.5 . . ?
H21A C21 H21C 109.5 . . ?
H21B C21 H21C 109.5 . . ?
C23 C22 N3 115.9(3) . . ?
C23 C22 H22A 108.3 . . ?
N3 C22 H22A 108.3 . . ?
C23 C22 H22B 108.3 . . ?
N3 C22 H22B 108.3 . . ?
H22A C22 H22B 107.4 . . ?
C22 C23 H23A 109.5 . . ?
C22 C23 H23B 109.5 . . ?
H23A C23 H23B 109.5 . . ?
C22 C23 H23C 109.5 . . ?
H23A C23 H23C 109.5 . . ?
H23B C23 H23C 109.5 . . ?
C25 C24 N3 115.2(5) . . ?
C25 C24 C25' 19.0(12) . . ?
N3 C24 C25' 113.5(12) . . ?
C25 C24 H24A 108.5 . . ?
N3 C24 H24A 108.5 . . ?
C25' C24 H24A 92.3 . . ?
C25 C24 H24B 108.5 . . ?
N3 C24 H24B 108.5 . . ?
C25' C24 H24B 124.3 . . ?
H24A C24 H24B 107.5 . . ?
C24 C25 H25A 109.5 . . ?
C24 C25 H25B 109.5 . . ?
H25A C25 H25B 109.5 . . ?
C24 C25 H25C 109.5 . . ?
H25A C25 H25C 109.5 . . ?
H25B C25 H25C 109.5 . . ?
C24 C25' H25D 109.5 . . ?
C24 C25' H25E 109.5 . . ?
H25D C25' H25E 109.5 . . ?
C24 C25' H25F 109.5 . . ?
H25D C25' H25F 109.5 . . ?
H25E C25' H25F 109.5 . . ?

loop_
_geom_bond_atom_site_label_1
_geom_bond_atom_site_label_2
_geom_bond_distance
_geom_bond_site_symmetry_2
_geom_bond_publ_flag
W1 O1 1.709(2) . ?
W1 S4 2.2983(8) . ?
W1 S3 2.2996(8) . ?
W1 S1 2.4307(8) . ?
W1 S2 2.4508(8) . ?
W1 Cu1 2.6180(4) . ?
Cu1 C1 1.926(3) . ?
Cu1 S4 2.1965(9) . ?
Cu1 S3 2.2003(9) . ?
S1 C12 1.758(3) . ?
S2 C13 1.753(3) . ?
N1 C1 1.362(4) . ?
N1 C2 1.395(4) . ?
N1 C6 1.485(4) . ?
N2 C1 1.357(4) . ?
N2 C3 1.395(4) . ?
N2 C9 1.485(4) . ?
N3 C24 1.513(4) . ?
N3 C18 1.514(4) . ?
N3 C20 1.521(4) . ?
N3 C22 1.527(4) . ?
C2 C3 1.345(5) . ?
C2 C5 1.494(5) . ?
C3 C4 1.496(4) . ?
C4 H4A 0.9800 . ?
C4 H4B 0.9800 . ?
C4 H4C 0.9800 . ?
C5 H5A 0.9800 . ?
C5 H5B 0.9800 . ?
C5 H5C 0.9800 . ?
C6 C8 1.514(5) . ?
C6 C7 1.521(5) . ?
C6 H6 1.0000 . ?
C7 H7A 0.9800 . ?
C7 H7B 0.9800 . ?
C7 H7C 0.9800 . ?
C8 H8A 0.9800 . ?
C8 H8B 0.9800 . ?
C8 H8C 0.9800 . ?
C9 C11 1.515(5) . ?
C9 C10 1.524(5) . ?
C9 H9 1.0000 . ?
C10 H10A 0.9800 . ?
C10 H10B 0.9800 . ?
C10 H10C 0.9800 . ?
C11 H11A 0.9800 . ?
C11 H11B 0.9800 . ?
C11 H11C 0.9800 . ?
C12 C17 1.393(4) . ?
C12 C13 1.407(4) . ?
C13 C14 1.394(5) . ?
C14 C15 1.387(5) . ?
C14 H14 0.9500 . ?
C15 C16 1.388(5) . ?
C15 H15 0.9500 . ?
C16 C17 1.389(5) . ?
C16 H16 0.9500 . ?
C17 H17 0.9500 . ?
C18 C19 1.518(5) . ?
C18 H18A 0.9900 . ?
C18 H18B 0.9900 . ?
C19 H19A 0.9800 . ?
C19 H19B 0.9800 . ?
C19 H19C 0.9800 . ?
C20 C21 1.499(5) . ?
C20 H20A 0.9900 . ?
C20 H20B 0.9900 . ?
C21 H21A 0.9800 . ?
C21 H21B 0.9800 . ?
C21 H21C 0.9800 . ?
C22 C23 1.504(5) . ?
C22 H22A 0.9900 . ?
C22 H22B 0.9900 . ?
C23 H23A 0.9800 . ?
C23 H23B 0.9800 . ?
C23 H23C 0.9800 . ?
C24 C25 1.486(14) . ?
C24 C25' 1.68(3) . ?
C24 H24A 0.9900 . ?
C24 H24B 0.9900 . ?
C25 H25A 0.9800 . ?
C25 H25B 0.9800 . ?
C25 H25C 0.9800 . ?
C25' H25D 0.9800 . ?
C25' H25E 0.9800 . ?
C25' H25F 0.9800 . ?

loop_
_geom_torsion_atom_site_label_1
_geom_torsion_atom_site_label_2
_geom_torsion_atom_site_label_3
_geom_torsion_atom_site_label_4
_geom_torsion
_geom_torsion_site_symmetry_1
_geom_torsion_site_symmetry_2
_geom_torsion_site_symmetry_3
_geom_torsion_site_symmetry_4
_geom_torsion_publ_flag
O1 W1 Cu1 C1 -71(4) . . . . ?
S4 W1 Cu1 C1 22(3) . . . . ?
S3 W1 Cu1 C1 -167(4) . . . . ?
S1 W1 Cu1 C1 58(4) . . . . ?
S2 W1 Cu1 C1 164(3) . . . . ?
O1 W1 Cu1 S4 -93.22(9) . . . . ?
S3 W1 Cu1 S4 170.97(4) . . . . ?
S1 W1 Cu1 S4 36.00(4) . . . . ?
S2 W1 Cu1 S4 142.40(4) . . . . ?
O1 W1 Cu1 S3 95.81(9) . . . . ?
S4 W1 Cu1 S3 -170.97(4) . . . . ?
S1 W1 Cu1 S3 -134.97(4) . . . . ?
S2 W1 Cu1 S3 -28.57(4) . . . . ?
O1 W1 S1 C12 -77.89(14) . . . . ?
S4 W1 S1 C12 179.71(11) . . . . ?
S3 W1 S1 C12 78.96(12) . . . . ?
S2 W1 S1 C12 20.56(11) . . . . ?
Cu1 W1 S1 C12 151.36(10) . . . . ?
O1 W1 S2 C13 83.22(13) . . . . ?
S4 W1 S2 C13 -67.53(12) . . . . ?
S3 W1 S2 C13 -171.38(11) . . . . ?
S1 W1 S2 C13 -22.00(10) . . . . ?
Cu1 W1 S2 C13 -148.72(10) . . . . ?
C1 Cu1 S3 W1 179.58(11) . . . . ?
S4 Cu1 S3 W1 -8.08(4) . . . . ?
O1 W1 S3 Cu1 -103.34(9) . . . . ?
S4 W1 S3 Cu1 7.41(3) . . . . ?
S1 W1 S3 Cu1 99.80(5) . . . . ?
S2 W1 S3 Cu1 157.90(3) . . . . ?
C1 Cu1 S4 W1 -179.32(11) . . . . ?
S3 Cu1 S4 W1 8.08(4) . . . . ?
O1 W1 S4 Cu1 104.75(8) . . . . ?
S3 W1 S4 Cu1 -7.41(3) . . . . ?
S1 W1 S4 Cu1 -150.56(3) . . . . ?
S2 W1 S4 Cu1 -104.99(5) . . . . ?
C3 N2 C1 N1 -0.2(3) . . . . ?
C9 N2 C1 N1 -174.1(3) . . . . ?
C3 N2 C1 Cu1 178.7(2) . . . . ?
C9 N2 C1 Cu1 4.8(4) . . . . ?
C2 N1 C1 N2 -0.2(3) . . . . ?
C6 N1 C1 N2 -174.9(3) . . . . ?
C2 N1 C1 Cu1 -179.1(2) . . . . ?
C6 N1 C1 Cu1 6.1(5) . . . . ?
S4 Cu1 C1 N2 -64.5(3) . . . . ?
S3 Cu1 C1 N2 107.1(3) . . . . ?
W1 Cu1 C1 N2 -86(4) . . . . ?
S4 Cu1 C1 N1 114.1(3) . . . . ?
S3 Cu1 C1 N1 -74.3(3) . . . . ?
W1 Cu1 C1 N1 92(4) . . . . ?
C1 N1 C2 C3 0.5(4) . . . . ?
C6 N1 C2 C3 175.5(3) . . . . ?
C1 N1 C2 C5 -179.9(3) . . . . ?
C6 N1 C2 C5 -4.9(5) . . . . ?
N1 C2 C3 N2 -0.6(3) . . . . ?
C5 C2 C3 N2 179.9(3) . . . . ?
N1 C2 C3 C4 -179.1(3) . . . . ?
C5 C2 C3 C4 1.4(6) . . . . ?
C1 N2 C3 C2 0.5(4) . . . . ?
C9 N2 C3 C2 174.7(3) . . . . ?
C1 N2 C3 C4 179.1(3) . . . . ?
C9 N2 C3 C4 -6.7(5) . . . . ?
C1 N1 C6 C8 -43.3(4) . . . . ?
C2 N1 C6 C8 142.5(3) . . . . ?
C1 N1 C6 C7 82.1(4) . . . . ?
C2 N1 C6 C7 -92.1(4) . . . . ?
C1 N2 C9 C11 -37.7(4) . . . . ?
C3 N2 C9 C11 149.0(3) . . . . ?
C1 N2 C9 C10 88.3(4) . . . . ?
C3 N2 C9 C10 -85.0(4) . . . . ?
W1 S1 C12 C17 162.1(2) . . . . ?
W1 S1 C12 C13 -16.0(3) . . . . ?
C17 C12 C13 C14 -0.8(4) . . . . ?
S1 C12 C13 C14 177.3(2) . . . . ?
C17 C12 C13 S2 178.1(2) . . . . ?
S1 C12 C13 S2 -3.8(3) . . . . ?
W1 S2 C13 C14 -159.9(2) . . . . ?
W1 S2 C13 C12 21.3(3) . . . . ?
C12 C13 C14 C15 0.2(5) . . . . ?
S2 C13 C14 C15 -178.7(3) . . . . ?
C13 C14 C15 C16 0.3(5) . . . . ?
C14 C15 C16 C17 -0.2(5) . . . . ?
C15 C16 C17 C12 -0.5(5) . . . . ?
C13 C12 C17 C16 0.9(5) . . . . ?
S1 C12 C17 C16 -177.2(3) . . . . ?
C24 N3 C18 C19 60.0(4) . . . . ?
C20 N3 C18 C19 -57.9(4) . . . . ?
C22 N3 C18 C19 -178.4(3) . . . . ?
C24 N3 C20 C21 -173.3(3) . . . . ?
C18 N3 C20 C21 -52.5(4) . . . . ?
C22 N3 C20 C21 64.7(4) . . . . ?
C24 N3 C22 C23 -55.9(4) . . . . ?
C18 N3 C22 C23 -177.0(3) . . . . ?
C20 N3 C22 C23 62.6(4) . . . . ?
C18 N3 C24 C25 54.4(10) . . . . ?
C20 N3 C24 C25 175.1(10) . . . . ?
C22 N3 C24 C25 -63.4(10) . . . . ?
C18 N3 C24 C25' 75.1(17) . . . . ?
C20 N3 C24 C25' -164.1(17) . . . . ?
C22 N3 C24 C25' -42.7(17) . . . . ?
